data_7128270
loop_
_publ_author_name
'Nakamura, Hitomi'
'Yoshida, Minori'
'Matsunami, Asuka'
'Kuwata, Shigeki'
'Kayaki, Yoshihito'

_publ_section_title
;
 Oxy-tethered Cp*Ir(III) complex as a competent catalyst for selective
 dehydrogenation from formic acid.
;
_journal_issue 45
_journal_name_full 'Chemical communications (Cambridge, England)'
_journal_page_first 5534
_journal_page_last 5537
_journal_paper_doi 10.1039/d1cc01712h
_journal_volume 57
_journal_year 2021
_chemical_absolute_configuration 'CHOOSE rm ad rmad syn or unk'
_chemical_formula_moiety 'C33 H35 Cl3 F5 Ir N2 O3 S'
_chemical_formula_sum 'C33 H35 Cl3 F5 Ir N2 O3 S'
_chemical_formula_weight 933.28
_space_group_crystal_system orthorhombic
_space_group_IT_number 19
_space_group_name_Hall 'P 2ac 2ab'
_space_group_name_H-M_alt 'P 21 21 21'
_atom_sites_solution_hydrogens geom
_atom_sites_solution_primary direct
_atom_sites_solution_secondary difmap
_audit_update_record
;
2021-03-16 deposited with the CCDC.	2021-05-03 downloaded from the CCDC.
;
_cell_angle_alpha 90.0000
_cell_angle_beta 90.0000
_cell_angle_gamma 90.0000
_cell_formula_units_Z 4
_cell_length_a 8.170(2)
_cell_length_b 15.036(4)
_cell_length_c 27.939(7)
_cell_measurement_reflns_used 11919
_cell_measurement_temperature 93
_cell_measurement_theta_max 27.49
_cell_measurement_theta_min 3.08
_cell_volume 3432.1(15)
_computing_cell_refinement CrystalClear
_computing_data_collection 'CrystalClear (Rigaku Inc., 2008)'
_computing_data_reduction CrystalClear
_computing_molecular_graphics 'CrystalStructure 4.1.1'
_computing_publication_material 'CrystalStructure 4.1.1 (Rigaku, 2015)'
_computing_structure_refinement 'CRYSTALS (Carruthers, et al., 1999)'
_computing_structure_solution SIR97
_diffrn_ambient_temperature 93
_diffrn_detector_area_resol_mean 7.111
_diffrn_measured_fraction_theta_full 0.995
_diffrn_measured_fraction_theta_max 0.995
_diffrn_measurement_device_type 'Rigaku Saturn724'
_diffrn_measurement_method \w
_diffrn_radiation_type 'Mo K\a'
_diffrn_radiation_wavelength 0.71075
_diffrn_reflns_av_R_equivalents 0.0694
_diffrn_reflns_limit_h_max 10
_diffrn_reflns_limit_h_min -8
_diffrn_reflns_limit_k_max 19
_diffrn_reflns_limit_k_min -19
_diffrn_reflns_limit_l_max 36
_diffrn_reflns_limit_l_min -36
_diffrn_reflns_number 28362
_diffrn_reflns_theta_full 27.50
_diffrn_reflns_theta_max 27.50
_diffrn_reflns_theta_min 3.077
_diffrn_standards_number 0
_exptl_absorpt_coefficient_mu 4.260
_exptl_absorpt_correction_T_max 0.843
_exptl_absorpt_correction_T_min 0.619
_exptl_absorpt_correction_type multi-scan
_exptl_absorpt_process_details 'REQAB (Rigaku, 1998)'
_exptl_crystal_colour yellow
_exptl_crystal_density_diffrn 1.806
_exptl_crystal_density_method 'not measured'
_exptl_crystal_description prism
_exptl_crystal_F_000 1840.00
_exptl_crystal_size_max 0.080
_exptl_crystal_size_mid 0.050
_exptl_crystal_size_min 0.040
_refine_diff_density_max 4.050
_refine_diff_density_min -2.580
_refine_ls_abs_structure_details 'Flack, H. D. (1983), Acta Cryst. A39, 876-881.  3436 Friedel Pairs'
_refine_ls_abs_structure_Flack -0.001(7)
_refine_ls_extinction_method none
_refine_ls_goodness_of_fit_ref 1.000
_refine_ls_hydrogen_treatment mixed
_refine_ls_number_parameters 478
_refine_ls_number_reflns 7856
_refine_ls_R_factor_gt 0.0353
_refine_ls_shift/su_max 0.048
_refine_ls_structure_factor_coef Fsqd
_refine_ls_weighting_details 'w = 1/[0.0005Fo^2^ + 0.6350\s(Fo^2^)]/(4Fo^2^)'
_refine_ls_weighting_scheme calc
_refine_ls_wR_factor_ref 0.0856
_reflns_number_gt 6569
_reflns_number_total 7856
_reflns_threshold_expression F^2^>2.0\s(F^2^)
_cod_data_source_file d1cc01712h2.cif
_cod_data_source_block Ir2a_CH2Cl2
_cod_depositor_comments 'Adding full bibliography for 7128266--7128271.cif.'
_cod_original_cell_volume 3432.0(16)
_cod_database_code 7128270

loop_
_space_group_symop_id
_space_group_symop_operation_xyz
1 +X,+Y,+Z
2 1/2-X,-Y,1/2+Z
3 1/2+X,1/2-Y,-Z
4 -X,1/2+Y,1/2-Z

loop_
_atom_site_label
_atom_site_type_symbol
_atom_site_fract_x
_atom_site_fract_y
_atom_site_fract_z
_atom_site_U_iso_or_equiv
_atom_site_adp_type
_atom_site_occupancy
_atom_site_site_symmetry_multiplicity
_atom_site_calc_flag
_atom_site_refinement_flags
_atom_site_disorder_assembly
_atom_site_disorder_group
Ir1 Ir 0.83838(3) 0.849090(10) 0.142320(10) 0.01147(5) Uani 1 4 d . . .
Cl1 Cl 1.05866(19) 0.88911(11) 0.19704(5) 0.0198(4) Uani 1 4 d . . .
Cl2 Cl 0.1408(3) 0.30594(15) 0.14909(8) 0.0508(6) Uani 1 4 d . . .
Cl3 Cl 0.2693(3) 0.45859(17) 0.20210(9) 0.0535(7) Uani 1 4 d . . .
S1 S 1.12523(17) 0.93175(10) 0.07561(5) 0.0152(4) Uani 1 4 d . . .
F1 F 1.3629(5) 1.0580(3) 0.01987(15) 0.0388(13) Uani 1 4 d . . .
F2 F 1.3799(6) 1.0830(4) -0.07378(17) 0.0477(15) Uani 1 4 d . . .
F3 F 1.1677(7) 1.0027(3) -0.13420(14) 0.0418(12) Uani 1 4 d . . .
F4 F 0.9214(6) 0.9010(3) -0.09762(15) 0.0371(12) Uani 1 4 d . . .
F5 F 0.8984(5) 0.8743(3) -0.00384(14) 0.0278(11) Uani 1 4 d . . .
O1 O 1.1651(6) 0.8395(3) 0.07491(15) 0.0221(10) Uani 1 4 d . . .
O2 O 1.2389(6) 0.9913(3) 0.09824(16) 0.0242(13) Uani 1 4 d . . .
O3 O 0.6035(6) 0.5082(4) 0.2993(2) 0.0315(15) Uani 1 4 d . . .
N1 N 0.7393(8) 0.9712(3) 0.16761(19) 0.0149(13) Uani 1 4 d . . .
N2 N 0.9419(6) 0.9450(3) 0.09351(17) 0.0134(12) Uani 1 4 d . . .
C1 C 0.8764(7) 0.7060(4) 0.1443(3) 0.0185(14) Uani 1 4 d . . .
C2 C 0.8241(9) 0.7290(4) 0.0971(2) 0.0180(15) Uani 1 4 d . . .
C3 C 0.6638(9) 0.7733(4) 0.1015(2) 0.0159(14) Uani 1 4 d . . .
C4 C 0.6209(7) 0.7716(4) 0.1516(2) 0.0180(16) Uani 1 4 d . . .
C5 C 0.7505(8) 0.7325(4) 0.1784(2) 0.0157(15) Uani 1 4 d . . .
C6 C 1.0344(8) 0.6589(5) 0.1554(3) 0.0291(18) Uani 1 4 d . . .
C7 C 0.9046(9) 0.7024(5) 0.0523(3) 0.0251(18) Uani 1 4 d . . .
C8 C 0.5632(9) 0.8073(5) 0.0613(2) 0.0250(18) Uani 1 4 d . . .
C9 C 0.4591(8) 0.8048(4) 0.1711(2) 0.0228(17) Uani 1 4 d . . .
C10 C 0.7492(9) 0.7107(4) 0.2309(2) 0.0210(17) Uani 1 4 d . . .
C11 C 0.6843(10) 0.6168(5) 0.2398(2) 0.0294(19) Uani 1 4 d . . .
C12 C 0.6782(10) 0.5943(4) 0.2919(2) 0.0277(18) Uani 1 4 d . . .
C13 C 0.7358(7) 1.0415(4) 0.1303(2) 0.0152(15) Uani 1 4 d . . .
C14 C 0.8981(7) 1.0396(4) 0.1026(2) 0.0148(14) Uani 1 4 d . . .
C15 C 0.7081(7) 1.1344(4) 0.1516(2) 0.0149(14) Uani 1 4 d . . .
C16 C 0.6168(9) 1.1955(4) 0.1270(2) 0.0247(18) Uani 1 4 d . . .
C17 C 0.5927(9) 1.2811(5) 0.1448(3) 0.0307(18) Uani 1 4 d . . .
C18 C 0.6586(10) 1.3042(4) 0.1880(2) 0.0243(16) Uani 1 4 d . . .
C19 C 0.7533(9) 1.2433(5) 0.2132(3) 0.0254(18) Uani 1 4 d . . .
C20 C 0.7781(8) 1.1585(5) 0.1947(2) 0.0216(15) Uani 1 4 d . . .
C21 C 0.8804(7) 1.0922(4) 0.0563(2) 0.0155(15) Uani 1 4 d . . .
C22 C 0.9795(9) 1.1657(4) 0.0476(2) 0.0243(17) Uani 1 4 d . . .
C23 C 0.9650(9) 1.2112(5) 0.0042(3) 0.0299(19) Uani 1 4 d . . .
C24 C 0.8590(9) 1.1843(4) -0.0297(2) 0.0264(17) Uani 1 4 d . . .
C25 C 0.7611(9) 1.1099(5) -0.0216(2) 0.0263(18) Uani 1 4 d . . .
C26 C 0.7724(8) 1.0649(4) 0.0214(2) 0.0184(15) Uani 1 4 d . . .
C27 C 1.1318(7) 0.9628(4) 0.0125(2) 0.0159(15) Uani 1 4 d . . .
C28 C 1.2495(8) 1.0177(4) -0.0066(2) 0.0214(17) Uani 1 4 d . . .
C29 C 1.2602(9) 1.0330(5) -0.0558(3) 0.0290(19) Uani 1 4 d . . .
C30 C 1.1547(11) 0.9920(5) -0.0863(2) 0.0284(17) Uani 1 4 d . . .
C31 C 1.0309(9) 0.9375(4) -0.0681(2) 0.0218(16) Uani 1 4 d . . .
C32 C 1.0219(8) 0.9259(4) -0.0191(2) 0.0187(16) Uani 1 4 d . . .
C33 C 0.0952(11) 0.3981(6) 0.1846(3) 0.042(2) Uani 1 4 d . . .
H1 H 0.646(9) 0.967(4) 0.183(3) 0.019(18) Uiso 1 4 d . . .
H2 H 0.800(9) 0.984(5) 0.193(3) 0.02(2) Uiso 1 4 d . . .
H3 H 1.11865 0.68014 0.13437 0.0348 Uiso 1 4 calc R . .
H4 H 1.0645 0.67108 0.18797 0.0348 Uiso 1 4 calc R . .
H5 H 1.02133 0.59592 0.1512 0.0350 Uiso 1 4 calc R . .
H6 H 0.90554 0.63869 0.05006 0.0302 Uiso 1 4 calc R . .
H7 H 0.84484 0.72665 0.02574 0.0303 Uiso 1 4 calc R . .
H8 H 1.01505 0.72423 0.05159 0.0302 Uiso 1 4 calc R . .
H9 H 0.48752 0.85077 0.07321 0.0300 Uiso 1 4 calc R . .
H10 H 0.63294 0.83418 0.03772 0.0300 Uiso 1 4 calc R . .
H11 H 0.50363 0.75909 0.04693 0.0300 Uiso 1 4 calc R . .
H12 H 0.3845 0.75592 0.17469 0.0273 Uiso 1 4 calc R . .
H13 H 0.47648 0.83241 0.20169 0.0271 Uiso 1 4 calc R . .
H14 H 0.41363 0.84753 0.14932 0.0273 Uiso 1 4 calc R . .
H15 H 0.86077 0.71573 0.24245 0.0251 Uiso 1 4 calc R . .
H16 H 0.68095 0.75408 0.24716 0.0252 Uiso 1 4 calc R . .
H17 H 0.57408 0.6114 0.22728 0.0353 Uiso 1 4 calc R . .
H18 H 0.75463 0.57346 0.22437 0.0352 Uiso 1 4 calc R . .
H19 H 0.61299 0.63752 0.30917 0.0333 Uiso 1 4 calc R . .
H20 H 0.78754 0.59238 0.30533 0.0333 Uiso 1 4 calc R . .
H21 H 0.64645 1.02846 0.10799 0.0182 Uiso 1 4 calc R . .
H22 H 0.98353 1.06703 0.12232 0.0176 Uiso 1 4 calc R . .
H23 H 0.57203 1.17974 0.09762 0.0296 Uiso 1 4 calc R . .
H24 H 0.53112 1.32189 0.12746 0.0368 Uiso 1 4 calc R . .
H25 H 0.63992 1.3608 0.20033 0.0292 Uiso 1 4 calc R . .
H26 H 0.80106 1.25934 0.24216 0.0304 Uiso 1 4 calc R . .
H27 H 0.84023 1.11729 0.2116 0.0259 Uiso 1 4 calc R . .
H28 H 1.05246 1.18492 0.07101 0.0291 Uiso 1 4 calc R . .
H29 H 1.02982 1.2611 -0.00103 0.0359 Uiso 1 4 calc R . .
H30 H 0.85213 1.21502 -0.0585 0.0316 Uiso 1 4 calc R . .
H31 H 0.68814 1.09009 -0.04486 0.0316 Uiso 1 4 calc R . .
H32 H 0.70668 1.0155 0.02723 0.0221 Uiso 1 4 calc R . .
H33 H 0.02367 0.43672 0.1663 0.0499 Uiso 1 4 calc R . .
H34 H 0.03829 0.37739 0.21296 0.0499 Uiso 1 4 calc R . .
H35 H 0.663(10) 0.479(5) 0.311(3) 0.03(2) Uiso 1 4 d . . .

loop_
_atom_site_aniso_label
_atom_site_aniso_U_11
_atom_site_aniso_U_22
_atom_site_aniso_U_33
_atom_site_aniso_U_12
_atom_site_aniso_U_13
_atom_site_aniso_U_23
Ir1 0.01140(10) 0.01323(9) 0.00979(9) -0.00012(9) 0.00046(9) 0.00062(9)
Cl1 0.0160(7) 0.0280(8) 0.0152(7) -0.0043(6) -0.0044(6) 0.0056(6)
Cl2 0.0640(15) 0.0555(12) 0.0330(11) 0.0089(11) 0.0019(11) -0.0101(9)
Cl3 0.0541(14) 0.0494(13) 0.0569(14) -0.0011(11) 0.0025(12) -0.0026(11)
S1 0.0120(8) 0.0192(7) 0.0144(7) 0.0007(5) 0.0007(5) 0.0009(5)
F1 0.033(3) 0.053(3) 0.030(2) -0.023(2) 0.002(2) 0.005(2)
F2 0.044(3) 0.064(3) 0.035(3) -0.017(2) 0.011(2) 0.023(2)
F3 0.064(3) 0.043(2) 0.018(2) 0.007(2) 0.010(2) 0.0093(17)
F4 0.052(3) 0.039(3) 0.020(2) -0.007(2) -0.010(2) -0.0040(19)
F5 0.032(2) 0.030(2) 0.022(2) -0.0093(17) -0.0034(17) -0.0018(16)
O1 0.0173(19) 0.025(2) 0.024(2) 0.002(2) 0.001(2) 0.0043(18)
O2 0.016(2) 0.030(3) 0.026(3) -0.006(2) -0.001(2) -0.005(2)
O3 0.020(3) 0.033(3) 0.042(3) -0.000(2) 0.001(2) 0.021(3)
N1 0.019(3) 0.014(3) 0.012(3) 0.001(2) 0.005(2) -0.003(2)
N2 0.018(3) 0.011(2) 0.011(2) -0.002(2) 0.003(2) 0.0045(19)
C1 0.022(3) 0.008(2) 0.026(3) -0.001(2) 0.001(3) -0.001(2)
C2 0.025(3) 0.012(3) 0.017(3) -0.005(3) 0.003(3) -0.006(2)
C3 0.016(3) 0.014(3) 0.018(3) -0.011(3) -0.003(3) -0.004(2)
C4 0.015(3) 0.020(3) 0.019(3) -0.004(2) 0.001(2) -0.003(2)
C5 0.020(3) 0.011(3) 0.016(3) -0.005(2) 0.004(3) 0.006(2)
C6 0.028(4) 0.024(3) 0.035(4) 0.012(3) 0.000(3) 0.000(3)
C7 0.034(4) 0.021(3) 0.021(3) -0.003(3) 0.005(3) -0.004(3)
C8 0.023(4) 0.031(4) 0.021(3) -0.005(3) -0.003(3) -0.000(3)
C9 0.020(3) 0.024(3) 0.025(4) -0.001(3) 0.006(3) 0.002(3)
C10 0.027(4) 0.020(3) 0.015(3) 0.001(3) -0.002(3) 0.004(3)
C11 0.037(4) 0.026(3) 0.025(3) -0.010(3) -0.005(3) 0.005(3)
C12 0.034(4) 0.025(3) 0.024(3) 0.000(3) 0.010(3) 0.010(3)
C13 0.013(3) 0.016(3) 0.017(3) 0.003(2) 0.003(2) -0.001(2)
C14 0.013(3) 0.015(3) 0.016(3) 0.001(2) 0.001(2) -0.001(2)
C15 0.013(3) 0.017(3) 0.015(3) -0.001(2) 0.004(2) -0.002(2)
C16 0.035(4) 0.021(3) 0.018(3) 0.004(3) -0.002(3) -0.001(2)
C17 0.033(4) 0.027(3) 0.032(4) 0.007(3) 0.001(4) 0.002(4)
C18 0.033(4) 0.014(3) 0.026(3) 0.006(3) 0.003(3) -0.001(2)
C19 0.034(4) 0.021(3) 0.021(3) -0.001(3) -0.000(3) -0.008(3)
C20 0.025(3) 0.020(3) 0.020(3) 0.002(3) -0.006(2) -0.003(3)
C21 0.015(3) 0.014(3) 0.017(3) 0.005(2) 0.005(2) -0.003(2)
C22 0.028(4) 0.021(4) 0.023(3) -0.006(3) 0.006(3) -0.000(3)
C23 0.031(4) 0.025(4) 0.033(4) -0.006(3) 0.012(3) 0.009(3)
C24 0.028(4) 0.027(3) 0.024(3) 0.004(3) 0.009(3) 0.015(3)
C25 0.023(3) 0.040(4) 0.017(3) 0.010(3) -0.004(3) 0.004(3)
C26 0.020(3) 0.019(3) 0.017(3) 0.001(3) 0.000(3) -0.001(2)
C27 0.014(3) 0.017(3) 0.017(3) 0.000(2) 0.003(2) -0.001(2)
C28 0.022(3) 0.021(3) 0.021(3) -0.001(3) -0.001(3) 0.005(3)
C29 0.026(4) 0.036(4) 0.025(4) -0.002(3) 0.010(3) 0.010(3)
C30 0.039(4) 0.028(3) 0.018(3) 0.011(4) 0.002(3) 0.002(3)
C31 0.031(4) 0.024(3) 0.010(3) 0.003(3) -0.001(3) -0.004(2)
C32 0.022(3) 0.016(3) 0.018(3) 0.001(3) 0.007(3) 0.001(2)
C33 0.042(5) 0.042(5) 0.040(5) -0.002(4) 0.004(4) -0.003(4)

loop_
_atom_type_symbol
_atom_type_description
_atom_type_scat_dispersion_real
_atom_type_scat_dispersion_imag
_atom_type_scat_source
C C 0.0033 0.0016
;
International Tables for Crystallography
(Vol. C, Tables 4.2.6.8 and 6.1.1.4)
;
H H 0.0000 0.0000
;
International Tables for Crystallography
(Vol. C, Table 6.1.1.4)
;
Cl Cl 0.1484 0.1585
;
International Tables for Crystallography
(Vol. C, Tables 4.2.6.8 and 6.1.1.4)
;
F F 0.0171 0.0103
;
International Tables for Crystallography
(Vol. C, Tables 4.2.6.8 and 6.1.1.4)
;
Ir Ir -1.4442 7.9887
;
International Tables for Crystallography
(Vol. C, Tables 4.2.6.8 and 6.1.1.4)
;
N N 0.0061 0.0033
;
International Tables for Crystallography
(Vol. C, Tables 4.2.6.8 and 6.1.1.4)
;
O O 0.0106 0.0060
;
International Tables for Crystallography
(Vol. C, Tables 4.2.6.8 and 6.1.1.4)
;
S S 0.1246 0.1234
;
International Tables for Crystallography
(Vol. C, Tables 4.2.6.8 and 6.1.1.4)
;

loop_
_geom_angle_atom_site_label_1
_geom_angle_atom_site_label_2
_geom_angle_atom_site_label_3
_geom_angle
_geom_angle_publ_flag
_geom_angle_site_symmetry_1
_geom_angle_site_symmetry_3
Cl1 Ir1 N1 81.92(16) yes . .
Cl1 Ir1 N2 86.68(14) yes . .
Cl1 Ir1 C1 97.06(17) yes . .
Cl1 Ir1 C2 126.88(19) yes . .
Cl1 Ir1 C3 162.27(16) yes . .
Cl1 Ir1 C4 132.16(17) yes . .
Cl1 Ir1 C5 98.87(18) yes . .
N1 Ir1 N2 77.4(2) yes . .
N1 Ir1 C1 154.1(2) yes . .
N1 Ir1 C2 151.2(2) yes . .
N1 Ir1 C3 112.4(2) yes . .
N1 Ir1 C4 96.5(2) yes . .
N1 Ir1 C5 115.0(2) yes . .
N2 Ir1 C1 128.4(2) yes . .
N2 Ir1 C2 101.9(2) yes . .
N2 Ir1 C3 106.2(2) yes . .
N2 Ir1 C4 140.0(2) yes . .
N2 Ir1 C5 166.9(2) yes . .
C1 Ir1 C2 38.0(2) yes . .
C1 Ir1 C3 65.4(2) yes . .
C1 Ir1 C4 65.0(2) yes . .
C1 Ir1 C5 39.4(2) yes . .
C2 Ir1 C3 39.5(3) yes . .
C2 Ir1 C4 65.2(2) yes . .
C2 Ir1 C5 65.3(2) yes . .
C3 Ir1 C4 39.3(2) yes . .
C3 Ir1 C5 66.1(2) yes . .
C4 Ir1 C5 38.8(2) yes . .
O1 S1 O2 117.7(3) yes . .
O1 S1 N2 110.0(3) yes . .
O1 S1 C27 103.2(3) yes . .
O2 S1 N2 113.1(3) yes . .
O2 S1 C27 104.3(3) yes . .
N2 S1 C27 107.4(3) yes . .
Ir1 N1 C13 112.9(4) yes . .
Ir1 N2 S1 118.9(3) yes . .
Ir1 N2 C14 115.9(4) yes . .
S1 N2 C14 113.6(4) yes . .
Ir1 C1 C2 72.2(3) yes . .
Ir1 C1 C5 69.2(3) yes . .
Ir1 C1 C6 126.4(4) yes . .
C2 C1 C5 109.0(5) yes . .
C2 C1 C6 124.1(6) yes . .
C5 C1 C6 126.8(6) yes . .
Ir1 C2 C1 69.7(3) yes . .
Ir1 C2 C3 68.2(3) yes . .
Ir1 C2 C7 133.3(5) yes . .
C1 C2 C3 107.4(5) yes . .
C1 C2 C7 125.9(6) yes . .
C3 C2 C7 126.2(6) yes . .
Ir1 C3 C2 72.2(4) yes . .
Ir1 C3 C4 69.9(3) yes . .
Ir1 C3 C8 125.9(4) yes . .
C2 C3 C4 106.7(5) yes . .
C2 C3 C8 125.8(5) yes . .
C4 C3 C8 127.3(6) yes . .
Ir1 C4 C3 70.8(4) yes . .
Ir1 C4 C5 70.8(3) yes . .
Ir1 C4 C9 126.1(4) yes . .
C3 C4 C5 109.6(5) yes . .
C3 C4 C9 123.7(6) yes . .
C5 C4 C9 126.6(6) yes . .
Ir1 C5 C1 71.4(3) yes . .
Ir1 C5 C4 70.4(3) yes . .
Ir1 C5 C10 129.7(4) yes . .
C1 C5 C4 107.1(5) yes . .
C1 C5 C10 125.7(6) yes . .
C4 C5 C10 126.6(6) yes . .
C5 C10 C11 111.2(5) yes . .
C10 C11 C12 112.3(6) yes . .
O3 C12 C11 111.0(6) yes . .
N1 C13 C14 108.9(5) yes . .
N1 C13 C15 112.3(5) yes . .
C14 C13 C15 109.8(5) yes . .
N2 C14 C13 108.2(5) yes . .
N2 C14 C21 111.9(5) yes . .
C13 C14 C21 109.7(5) yes . .
C13 C15 C16 119.9(5) yes . .
C13 C15 C20 121.0(5) yes . .
C16 C15 C20 119.1(6) yes . .
C15 C16 C17 121.2(6) yes . .
C16 C17 C18 119.7(7) yes . .
C17 C18 C19 119.9(6) yes . .
C18 C19 C20 119.8(6) yes . .
C15 C20 C19 120.3(6) yes . .
C14 C21 C22 120.3(5) yes . .
C14 C21 C26 120.4(5) yes . .
C22 C21 C26 119.2(6) yes . .
C21 C22 C23 119.3(6) yes . .
C22 C23 C24 121.2(7) yes . .
C23 C24 C25 119.8(6) yes . .
C24 C25 C26 119.7(6) yes . .
C21 C26 C25 120.7(6) yes . .
S1 C27 C28 123.3(5) yes . .
S1 C27 C32 119.8(5) yes . .
C28 C27 C32 116.8(6) yes . .
F1 C28 C27 123.1(6) yes . .
F1 C28 C29 115.4(6) yes . .
C27 C28 C29 121.6(6) yes . .
F2 C29 C28 120.6(6) yes . .
F2 C29 C30 119.0(6) yes . .
C28 C29 C30 120.3(7) yes . .
F3 C30 C29 121.2(7) yes . .
F3 C30 C31 119.2(6) yes . .
C29 C30 C31 119.6(6) yes . .
F4 C31 C30 120.0(6) yes . .
F4 C31 C32 121.6(6) yes . .
C30 C31 C32 118.3(6) yes . .
F5 C32 C27 121.3(6) yes . .
F5 C32 C31 115.4(6) yes . .
C27 C32 C31 123.3(6) yes . .
Cl2 C33 Cl3 113.4(5) yes . .
C12 O3 H35 109(6) no . .
Ir1 N1 H1 115(4) no . .
Ir1 N1 H2 104(5) no . .
C13 N1 H1 112(5) no . .
C13 N1 H2 115(5) no . .
H1 N1 H2 97(7) no . .
C1 C6 H3 109.408 no . .
C1 C6 H4 108.996 no . .
C1 C6 H5 110.095 no . .
H3 C6 H4 109.442 no . .
H3 C6 H5 109.442 no . .
H4 C6 H5 109.442 no . .
C2 C7 H6 109.244 no . .
C2 C7 H7 109.085 no . .
C2 C7 H8 110.169 no . .
H6 C7 H7 109.449 no . .
H6 C7 H8 109.437 no . .
H7 C7 H8 109.442 no . .
C3 C8 H9 109.156 no . .
C3 C8 H10 109.596 no . .
C3 C8 H11 109.738 no . .
H9 C8 H10 109.446 no . .
H9 C8 H11 109.443 no . .
H10 C8 H11 109.449 no . .
C4 C9 H12 109.820 no . .
C4 C9 H13 109.438 no . .
C4 C9 H14 109.239 no . .
H12 C9 H13 109.447 no . .
H12 C9 H14 109.440 no . .
H13 C9 H14 109.443 no . .
C5 C10 H15 107.478 no . .
C5 C10 H16 108.360 no . .
C11 C10 H15 110.057 no . .
C11 C10 H16 110.206 no . .
H15 C10 H16 109.434 no . .
C10 C11 H17 109.850 no . .
C10 C11 H18 110.029 no . .
C12 C11 H17 107.583 no . .
C12 C11 H18 107.544 no . .
H17 C11 H18 109.438 no . .
O3 C12 H19 107.226 no . .
O3 C12 H20 107.845 no . .
C11 C12 H19 110.611 no . .
C11 C12 H20 110.707 no . .
H19 C12 H20 109.364 no . .
N1 C13 H21 108.642 no . .
C14 C13 H21 108.537 no . .
C15 C13 H21 108.558 no . .
N2 C14 H22 109.084 no . .
C13 C14 H22 108.933 no . .
C21 C14 H22 109.014 no . .
C15 C16 H23 119.059 no . .
C17 C16 H23 119.693 no . .
C16 C17 H24 120.022 no . .
C18 C17 H24 120.315 no . .
C17 C18 H25 119.678 no . .
C19 C18 H25 120.463 no . .
C18 C19 H26 120.142 no . .
C20 C19 H26 120.026 no . .
C15 C20 H27 119.524 no . .
C19 C20 H27 120.183 no . .
C21 C22 H28 119.882 no . .
C23 C22 H28 120.769 no . .
C22 C23 H29 118.918 no . .
C24 C23 H29 119.850 no . .
C23 C24 H30 119.964 no . .
C25 C24 H30 120.207 no . .
C24 C25 H31 120.884 no . .
C26 C25 H31 119.460 no . .
C21 C26 H32 119.006 no . .
C25 C26 H32 120.263 no . .
Cl2 C33 H33 107.770 no . .
Cl2 C33 H34 108.232 no . .
Cl3 C33 H33 108.884 no . .
Cl3 C33 H34 109.039 no . .
H33 C33 H34 109.486 no . .

loop_
_geom_bond_atom_site_label_1
_geom_bond_atom_site_label_2
_geom_bond_distance
_geom_bond_publ_flag
_geom_bond_site_symmetry_2
Ir1 Cl1 2.4368(16) yes .
Ir1 N1 2.128(5) yes .
Ir1 N2 2.158(5) yes .
Ir1 C1 2.175(5) yes .
Ir1 C2 2.207(6) yes .
Ir1 C3 2.153(6) yes .
Ir1 C4 2.140(6) yes .
Ir1 C5 2.146(6) yes .
Cl2 C33 1.744(9) yes .
Cl3 C33 1.758(9) yes .
S1 O1 1.426(4) yes .
S1 O2 1.437(5) yes .
S1 N2 1.592(5) yes .
S1 C27 1.825(6) yes .
F1 C28 1.330(8) yes .
F2 C29 1.332(9) yes .
F3 C30 1.351(8) yes .
F4 C31 1.336(8) yes .
F5 C32 1.342(7) yes .
O3 C12 1.445(9) yes .
N1 C13 1.484(8) yes .
N2 C14 1.488(8) yes .
C1 C2 1.428(9) yes .
C1 C5 1.457(9) yes .
C1 C6 1.505(9) yes .
C2 C3 1.475(10) yes .
C2 C7 1.470(9) yes .
C3 C4 1.444(8) yes .
C3 C8 1.483(9) yes .
C4 C5 1.424(9) yes .
C4 C9 1.515(9) yes .
C5 C10 1.504(9) yes .
C10 C11 1.529(10) yes .
C11 C12 1.493(9) yes .
C13 C14 1.536(8) yes .
C13 C15 1.535(8) yes .
C14 C21 1.525(8) yes .
C15 C16 1.368(9) yes .
C15 C20 1.383(8) yes .
C16 C17 1.392(10) yes .
C17 C18 1.367(11) yes .
C18 C19 1.391(10) yes .
C19 C20 1.389(10) yes .
C21 C22 1.391(9) yes .
C21 C26 1.377(9) yes .
C22 C23 1.398(10) yes .
C23 C24 1.345(10) yes .
C24 C25 1.393(10) yes .
C25 C26 1.384(9) yes .
C27 C28 1.375(9) yes .
C27 C32 1.377(9) yes .
C28 C29 1.398(10) yes .
C29 C30 1.360(11) yes .
C30 C31 1.398(10) yes .
C31 C32 1.382(9) yes .
O3 H35 0.74(8) no .
N1 H1 0.87(8) no .
N1 H2 0.88(7) no .
C6 H3 0.960 no .
C6 H4 0.960 no .
C6 H5 0.960 no .
C7 H6 0.960 no .
C7 H7 0.960 no .
C7 H8 0.960 no .
C8 H9 0.960 no .
C8 H10 0.960 no .
C8 H11 0.960 no .
C9 H12 0.960 no .
C9 H13 0.960 no .
C9 H14 0.960 no .
C10 H15 0.970 no .
C10 H16 0.970 no .
C11 H17 0.970 no .
C11 H18 0.970 no .
C12 H19 0.970 no .
C12 H20 0.970 no .
C13 H21 0.980 no .
C14 H22 0.980 no .
C16 H23 0.930 no .
C17 H24 0.930 no .
C18 H25 0.930 no .
C19 H26 0.930 no .
C20 H27 0.930 no .
C22 H28 0.930 no .
C23 H29 0.930 no .
C24 H30 0.930 no .
C25 H31 0.930 no .
C26 H32 0.930 no .
C33 H33 0.970 no .
C33 H34 0.970 no .

loop_
_geom_contact_atom_site_label_1
_geom_contact_atom_site_label_2
_geom_contact_distance
_geom_contact_publ_flag
_geom_contact_site_symmetry_1
_geom_contact_site_symmetry_2
Ir1 O1 3.270(4) no . .
Cl1 S1 3.495(2) no . .
Cl1 O1 3.600(5) no . .
Cl1 O2 3.486(5) no . .
S1 F1 3.130(5) no . .
S1 F5 3.018(4) no . .
S1 C21 3.181(6) no . .
F1 F2 2.647(6) no . .
F1 O2 2.613(6) no . .
F1 C30 3.562(8) no . .
F1 C32 3.591(8) no . .
F2 F3 2.704(7) no . .
F2 C31 3.597(8) no . .
F3 F4 2.726(7) no . .
F4 F5 2.657(6) no . .
F5 O1 3.141(6) no . .
F5 N2 2.942(6) no . .
F5 C7 3.024(8) no . .
F5 C8 3.439(8) no . .
F5 C26 3.125(7) no . .
F5 C28 3.589(8) no . .
F5 C30 3.582(8) no . .
O1 C2 3.303(8) no . .
O1 C7 3.029(8) no . .
O1 C28 3.583(8) no . .
O1 C32 3.155(8) no . .
O2 C14 2.880(8) no . .
O2 C21 3.501(8) no . .
O2 C28 2.956(8) no . .
N1 C9 3.393(9) no . .
N1 C20 2.934(9) no . .
N2 C22 3.570(8) no . .
N2 C26 3.036(8) no . .
N2 C32 3.226(8) no . .
C1 C11 3.374(10) no . .
C4 C11 3.430(9) no . .
C6 C7 3.139(10) no . .
C6 C10 3.239(10) no . .
C7 C8 3.214(10) no . .
C8 C9 3.185(10) no . .
C9 C10 3.226(9) no . .
C13 C22 3.577(9) no . .
C13 C26 3.078(9) no . .
C14 C16 3.353(9) no . .
C14 C20 3.283(9) no . .
C14 C27 3.365(8) no . .
C15 C18 2.778(8) no . .
C15 C21 3.078(8) no . .
C16 C19 2.749(10) no . .
C16 C21 3.311(9) no . .
C17 C20 2.763(10) no . .
C21 C24 2.777(9) no . .
C21 C27 3.083(8) no . .
C21 C32 3.468(9) no . .
C22 C25 2.763(10) no . .
C22 C27 3.439(9) no . .
C22 C28 3.480(9) no . .
C23 C26 2.748(10) no . .
C25 C32 3.493(10) no . .
C26 C27 3.323(9) no . .
C26 C32 3.131(9) no . .
C27 C30 2.803(9) no . .
C28 C31 2.757(9) no . .
C29 C32 2.727(10) no . .
Cl1 O3 3.292(6) no . 4_755
Cl1 C9 3.582(7) no . 1_655
Cl1 C33 3.541(9) no . 4_655
Cl2 F2 3.429(5) no . 3_365
F1 C25 3.541(8) no . 1_655
F1 C26 3.347(8) no . 1_655
F2 Cl2 3.429(5) no . 3_665
F2 C25 3.462(8) no . 1_655
F2 C33 3.572(10) no . 3_665
F3 C1 3.583(7) no . 3_565
F3 C11 3.458(8) no . 3_565
F3 C17 3.322(8) no . 3_575
F3 C18 3.270(7) no . 3_575
F4 C3 3.287(8) no . 3_565
F4 C4 3.417(8) no . 3_565
F4 C8 3.490(8) no . 3_565
F5 C8 3.441(8) no . 3_565
O1 C8 3.310(8) no . 1_655
O2 O3 3.148(7) no . 4_755
O2 C12 3.505(8) no . 4_755
O3 Cl1 3.292(6) no . 4_745
O3 O2 3.148(7) no . 4_745
O3 N1 3.001(8) no . 4_645
O3 C9 3.209(9) no . 4_645
O3 C13 3.434(8) no . 4_645
O3 C15 3.458(8) no . 4_645
N1 O3 3.001(8) no . 4_655
C1 F3 3.583(7) no . 3_465
C2 C31 3.558(9) no . 3_465
C3 F4 3.287(8) no . 3_465
C3 C31 3.479(9) no . 3_465
C4 F4 3.417(8) no . 3_465
C7 C8 3.430(10) no . 3_565
C8 F4 3.490(8) no . 3_465
C8 F5 3.441(8) no . 3_465
C8 O1 3.310(8) no . 1_455
C8 C7 3.430(10) no . 3_465
C9 Cl1 3.582(7) no . 1_455
C9 O3 3.209(9) no . 4_655
C11 F3 3.458(8) no . 3_465
C12 O2 3.505(8) no . 4_745
C12 C15 3.580(10) no . 4_645
C13 O3 3.434(8) no . 4_655
C15 O3 3.458(8) no . 4_655
C15 C12 3.580(10) no . 4_655
C17 F3 3.322(8) no . 3_475
C18 F3 3.270(7) no . 3_475
C25 F1 3.541(8) no . 1_455
C25 F2 3.462(8) no . 1_455
C26 F1 3.347(8) no . 1_455
C31 C2 3.558(9) no . 3_565
C31 C3 3.479(9) no . 3_565
C33 Cl1 3.541(9) no . 4_645
C33 F2 3.572(10) no . 3_365
Ir1 H3 3.4272 no . .
Ir1 H4 3.4933 no . .
Ir1 H8 3.4690 no . .
Ir1 H9 3.4562 no . .
Ir1 H10 3.3776 no . .
Ir1 H13 3.3994 no . .
Ir1 H14 3.4757 no . .
Ir1 H15 3.4468 no . .
Ir1 H16 3.5036 no . .
Ir1 H21 3.2638 no . .
Ir1 H22 3.5294 no . .
Cl1 H1 3.59(8) no . .
Cl1 H2 2.55(7) no . .
Cl1 H4 3.2884 no . .
Cl1 H15 3.3196 no . .
Cl1 H22 3.4484 no . .
S1 H8 3.3161 no . .
S1 H22 2.6797 no . .
F1 H28 3.4811 no . .
F5 H7 2.4093 no . .
F5 H8 2.8981 no . .
F5 H10 2.5331 no . .
F5 H32 2.7773 no . .
O1 H3 2.9398 no . .
O1 H7 3.4075 no . .
O1 H8 2.2202 no . .
O2 H22 2.4702 no . .
O2 H28 3.3725 no . .
O3 H17 2.5529 no . .
O3 H18 2.6217 no . .
N1 H13 3.1422 no . .
N1 H14 3.2863 no . .
N1 H22 2.7672 no . .
N1 H27 2.6484 no . .
N2 H1 3.49(7) no . .
N2 H2 3.06(7) no . .
N2 H8 3.5710 no . .
N2 H10 3.4027 no . .
N2 H21 2.7499 no . .
N2 H32 2.8712 no . .
C1 H6 2.8308 no . .
C1 H7 3.3370 no . .
C1 H8 2.8405 no . .
C1 H15 2.7491 no . .
C1 H16 3.3661 no . .
C1 H18 3.1567 no . .
C2 H3 2.7229 no . .
C2 H4 3.3256 no . .
C2 H5 2.9804 no . .
C2 H9 3.3706 no . .
C2 H10 2.7739 no . .
C2 H11 3.0042 no . .
C3 H6 3.1722 no . .
C3 H7 2.6757 no . .
C3 H8 3.2747 no . .
C3 H12 3.0754 no . .
C3 H13 3.3119 no . .
C3 H14 2.6848 no . .
C4 H1 3.07(7) no . .
C4 H9 2.7210 no . .
C4 H10 3.3200 no . .
C4 H11 3.0840 no . .
C4 H15 3.3144 no . .
C4 H16 2.7265 no . .
C4 H17 3.2279 no . .
C5 H3 3.3429 no . .
C5 H4 2.7391 no . .
C5 H5 3.1122 no . .
C5 H12 3.0130 no . .
C5 H13 2.7741 no . .
C5 H14 3.3510 no . .
C5 H17 2.6941 no . .
C5 H18 2.7143 no . .
C6 H6 3.1407 no . .
C6 H8 3.0666 no . .
C6 H15 2.9421 no . .
C6 H18 3.2536 no . .
C7 H3 2.9033 no . .
C7 H5 3.3332 no . .
C7 H10 3.0032 no . .
C7 H11 3.3886 no . .
C8 H7 2.7837 no . .
C8 H12 3.5733 no . .
C8 H14 2.8127 no . .
C8 H32 3.4761 no . .
C9 H1 2.89(7) no . .
C9 H9 2.8313 no . .
C9 H11 3.5562 no . .
C9 H16 2.8949 no . .
C9 H17 3.4354 no . .
C10 H4 2.9039 no . .
C10 H5 3.5897 no . .
C10 H12 3.4359 no . .
C10 H13 2.9961 no . .
C10 H19 2.6887 no . .
C10 H20 2.7545 no . .
C11 H4 3.5234 no . .
C11 H35 2.89(8) no . .
C12 H15 2.7324 no . .
C12 H16 2.7081 no . .
C13 H23 2.6358 no . .
C13 H27 2.6800 no . .
C13 H32 2.9169 no . .
C14 H1 3.23(7) no . .
C14 H2 2.77(7) no . .
C14 H23 3.3993 no . .
C14 H27 3.2950 no . .
C14 H28 2.6733 no . .
C14 H32 2.6483 no . .
C15 H1 2.71(7) no . .
C15 H2 2.65(7) no . .
C15 H22 2.5999 no . .
C15 H24 3.2388 no . .
C15 H26 3.2420 no . .
C16 H21 2.5792 no . .
C16 H22 3.5678 no . .
C16 H25 3.2257 no . .
C16 H27 3.2094 no . .
C17 H26 3.2254 no . .
C18 H23 3.2223 no . .
C18 H27 3.2460 no . .
C19 H24 3.2298 no . .
C20 H1 3.10(7) no . .
C20 H2 2.63(7) no . .
C20 H21 3.2947 no . .
C20 H22 2.9671 no . .
C20 H23 3.2088 no . .
C20 H25 3.2476 no . .
C21 H21 2.5807 no . .
C21 H23 3.0679 no . .
C21 H29 3.2405 no . .
C21 H31 3.2328 no . .
C22 H22 2.5604 no . .
C22 H30 3.2291 no . .
C22 H32 3.2240 no . .
C23 H31 3.2114 no . .
C24 H28 3.2266 no . .
C24 H32 3.2435 no . .
C25 H29 3.2122 no . .
C26 H21 2.6848 no . .
C26 H22 3.3052 no . .
C26 H23 3.1931 no . .
C26 H28 3.2272 no . .
C26 H30 3.2417 no . .
C27 H32 3.5862 no . .
C32 H7 3.5545 no . .
C32 H32 3.1817 no . .
H1 H13 2.5086 no . .
H1 H14 2.7745 no . .
H1 H21 2.2825 no . .
H1 H22 3.5644 no . .
H1 H27 2.8777 no . .
H2 H13 3.5002 no . .
H2 H21 2.7632 no . .
H2 H22 2.7697 no . .
H2 H27 2.0998 no . .
H3 H6 2.9947 no . .
H3 H8 2.5505 no . .
H4 H15 2.3533 no . .
H4 H18 3.0980 no . .
H5 H6 3.0485 no . .
H5 H8 3.3867 no . .
H5 H15 3.3861 no . .
H5 H18 3.0068 no . .
H7 H10 2.3923 no . .
H7 H11 2.8912 no . .
H8 H10 3.5537 no . .
H9 H12 3.2835 no . .
H9 H14 2.2110 no . .
H9 H21 3.1254 no . .
H9 H32 3.3153 no . .
H10 H21 3.5213 no . .
H10 H32 2.8074 no . .
H11 H14 3.2392 no . .
H12 H16 3.1569 no . .
H12 H17 3.0462 no . .
H13 H16 2.4066 no . .
H13 H17 3.4914 no . .
H14 H21 3.5146 no . .
H15 H17 2.8507 no . .
H15 H18 2.3628 no . .
H15 H19 2.9926 no . .
H15 H20 2.6238 no . .
H16 H17 2.3818 no . .
H16 H18 2.8536 no . .
H16 H19 2.5261 no . .
H16 H20 3.0514 no . .
H17 H19 2.3431 no . .
H17 H20 2.8068 no . .
H17 H35 3.1655 no . .
H18 H19 2.8072 no . .
H18 H20 2.2956 no . .
H18 H35 2.9152 no . .
H19 H35 2.4211 no . .
H20 H35 1.9954 no . .
H21 H22 2.8426 no . .
H21 H23 2.3722 no . .
H21 H27 3.5595 no . .
H21 H32 2.3176 no . .
H22 H27 2.8572 no . .
H22 H28 2.3482 no . .
H22 H32 3.5741 no . .
H23 H24 2.3184 no . .
H23 H32 3.3431 no . .
H24 H25 2.2973 no . .
H25 H26 2.3294 no . .
H26 H27 2.3223 no . .
H28 H29 2.3232 no . .
H29 H30 2.2728 no . .
H30 H31 2.3385 no . .
H31 H32 2.3103 no . .
Cl1 H12 3.3892 no . 1_655
Cl1 H13 3.5208 no . 1_655
Cl1 H14 3.2525 no . 1_655
Cl1 H20 3.3052 no . 4_755
Cl1 H26 2.8295 no . 4_745
Cl1 H34 2.6422 no . 4_655
Cl1 H35 2.66(8) no . 4_755
Cl2 H15 3.3200 no . 4_645
Cl2 H16 3.3363 no . 4_645
Cl2 H19 3.4377 no . 4_645
Cl2 H20 3.5036 no . 4_645
Cl2 H24 3.2543 no . 1_545
Cl2 H28 2.9311 no . 1_445
Cl2 H30 3.0799 no . 3_465
Cl2 H31 3.3277 no . 3_465
Cl3 H1 3.30(7) no . 4_645
Cl3 H2 3.02(7) no . 4_645
Cl3 H5 3.2232 no . 1_455
Cl3 H16 3.4104 no . 4_645
Cl3 H17 3.4606 no . .
Cl3 H25 3.3667 no . 1_545
Cl3 H27 3.5082 no . 4_645
S1 H9 3.2012 no . 1_655
S1 H14 3.3758 no . 1_655
F1 H6 3.5613 no . 3_565
F1 H21 3.4094 no . 1_655
F1 H23 3.3150 no . 1_655
F1 H29 3.0881 no . 3_575
F1 H30 3.5808 no . 3_575
F1 H31 3.2501 no . 1_655
F1 H32 2.8875 no . 1_655
F2 H6 3.4054 no . 3_565
F2 H24 3.5230 no . 3_575
F2 H29 3.3707 no . 3_575
F2 H31 2.6470 no . 1_655
F2 H33 2.8548 no . 3_665
F3 H5 3.2824 no . 3_565
F3 H17 3.2081 no . 3_565
F3 H18 2.8572 no . 3_565
F3 H24 2.8695 no . 3_575
F3 H25 2.7706 no . 3_575
F3 H33 3.1770 no . 3_665
F4 H3 2.9426 no . 3_465
F4 H5 3.5951 no . 3_465
F4 H11 2.8724 no . 3_565
F4 H12 3.2083 no . 3_565
F5 H11 2.4924 no . 3_565
O1 H7 3.3244 no . 3_565
O1 H9 2.6399 no . 1_655
O1 H11 3.1176 no . 1_655
O1 H12 3.5443 no . 1_655
O1 H14 2.9084 no . 1_655
O2 H9 3.0133 no . 1_655
O2 H14 2.9577 no . 1_655
O2 H20 3.1008 no . 4_755
O2 H21 3.3870 no . 1_655
O2 H35 2.66(8) no . 4_755
O3 H1 2.19(8) no . 4_645
O3 H2 3.33(8) no . 4_645
O3 H13 2.7235 no . 4_645
O3 H14 2.8136 no . 4_645
O3 H21 3.3116 no . 4_645
O3 H25 3.5574 no . 1_545
N1 H35 3.34(9) no . 4_655
C6 H12 3.2559 no . 1_655
C6 H26 3.5041 no . 4_745
C6 H33 3.3555 no . 1_655
C7 H10 3.1787 no . 3_565
C7 H11 2.9449 no . 3_565
C8 H6 3.4633 no . 3_465
C8 H7 3.0580 no . 3_465
C8 H8 3.2127 no . 3_465
C9 H3 3.5076 no . 1_455
C9 H26 3.2944 no . 4_645
C9 H35 2.84(8) no . 4_655
C10 H34 3.4282 no . 4_655
C12 H1 3.35(7) no . 4_645
C15 H19 2.8433 no . 4_655
C16 H19 2.7315 no . 4_655
C16 H30 3.1858 no . 3_475
C17 H19 3.0225 no . 4_655
C17 H30 3.1114 no . 3_475
C18 H13 3.3004 no . 4_655
C18 H16 3.3976 no . 4_655
C18 H19 3.3485 no . 4_655
C18 H34 3.3642 no . 1_665
C19 H4 3.3192 no . 4_755
C19 H12 3.3340 no . 4_655
C19 H13 3.3130 no . 4_655
C19 H15 3.4126 no . 4_755
C19 H19 3.4461 no . 4_655
C19 H34 3.0800 no . 1_665
C20 H4 3.5257 no . 4_755
C20 H15 3.5392 no . 4_755
C20 H19 3.2123 no . 4_655
C22 H30 3.5464 no . 3_575
C23 H23 3.3986 no . 3_575
C23 H29 3.5804 no . 3_475
C24 H23 3.2878 no . 3_575
C24 H24 3.0738 no . 3_575
C24 H28 3.3872 no . 3_475
C24 H29 2.9401 no . 3_475
C25 H29 2.7807 no . 3_475
C26 H29 3.3317 no . 3_475
C27 H6 3.2226 no . 3_565
C27 H7 3.5050 no . 3_565
C28 H6 2.9385 no . 3_565
C29 H6 2.8453 no . 3_565
C29 H24 3.5036 no . 3_575
C30 H6 3.0144 no . 3_565
C30 H24 3.1893 no . 3_575
C31 H6 3.3066 no . 3_565
C31 H11 3.0232 no . 3_565
C32 H6 3.3933 no . 3_565
C32 H7 3.5007 no . 3_565
C32 H11 2.8915 no . 3_565
C33 H5 3.1759 no . 1_455
C33 H15 3.4350 no . 4_645
C33 H16 3.4156 no . 4_645
C33 H26 3.5654 no . 1_445
H1 Cl3 3.30(7) no . 4_655
H1 O3 2.19(8) no . 4_655
H1 C12 3.35(7) no . 4_655
H1 H19 3.3344 no . 4_655
H1 H35 2.54(11) no . 4_655
H2 Cl3 3.02(7) no . 4_655
H2 O3 3.33(8) no . 4_655
H2 H34 3.3532 no . 4_655
H3 F4 2.9426 no . 3_565
H3 C9 3.5076 no . 1_655
H3 H12 2.6990 no . 1_655
H3 H14 3.5095 no . 1_655
H4 C19 3.3192 no . 4_745
H4 C20 3.5257 no . 4_745
H4 H12 2.9325 no . 1_655
H4 H26 2.6035 no . 4_745
H4 H27 3.0221 no . 4_745
H4 H33 3.5910 no . 1_655
H5 Cl3 3.2232 no . 1_655
H5 F3 3.2824 no . 3_465
H5 F4 3.5951 no . 3_565
H5 C33 3.1759 no . 1_655
H5 H33 2.4307 no . 1_655
H6 F1 3.5613 no . 3_465
H6 F2 3.4054 no . 3_465
H6 C8 3.4633 no . 3_565
H6 C27 3.2226 no . 3_465
H6 C28 2.9385 no . 3_465
H6 C29 2.8453 no . 3_465
H6 C30 3.0144 no . 3_465
H6 C31 3.3066 no . 3_465
H6 C32 3.3933 no . 3_465
H6 H9 3.5122 no . 3_565
H6 H10 3.1037 no . 3_565
H6 H11 3.2168 no . 3_565
H7 O1 3.3244 no . 3_465
H7 C8 3.0580 no . 3_565
H7 C27 3.5050 no . 3_465
H7 C32 3.5007 no . 3_465
H7 H8 3.5317 no . 3_465
H7 H9 3.2182 no . 3_565
H7 H10 3.0855 no . 3_565
H7 H11 2.4189 no . 3_565
H8 C8 3.2127 no . 3_565
H8 H7 3.5317 no . 3_565
H8 H10 2.8152 no . 3_565
H8 H11 2.7656 no . 3_565
H9 S1 3.2012 no . 1_455
H9 O1 2.6399 no . 1_455
H9 O2 3.0133 no . 1_455
H9 H6 3.5122 no . 3_465
H9 H7 3.2182 no . 3_465
H10 C7 3.1787 no . 3_465
H10 H6 3.1037 no . 3_465
H10 H7 3.0855 no . 3_465
H10 H8 2.8152 no . 3_465
H11 F4 2.8724 no . 3_465
H11 F5 2.4924 no . 3_465
H11 O1 3.1176 no . 1_455
H11 C7 2.9449 no . 3_465
H11 C31 3.0232 no . 3_465
H11 C32 2.8915 no . 3_465
H11 H6 3.2168 no . 3_465
H11 H7 2.4189 no . 3_465
H11 H8 2.7656 no . 3_465
H12 Cl1 3.3892 no . 1_455
H12 F4 3.2083 no . 3_465
H12 O1 3.5443 no . 1_455
H12 C6 3.2559 no . 1_455
H12 C19 3.3340 no . 4_645
H12 H3 2.6990 no . 1_455
H12 H4 2.9325 no . 1_455
H12 H26 2.7745 no . 4_645
H12 H35 3.3963 no . 4_655
H13 Cl1 3.5208 no . 1_455
H13 O3 2.7235 no . 4_655
H13 C18 3.3004 no . 4_645
H13 C19 3.3130 no . 4_645
H13 H25 2.9292 no . 4_645
H13 H26 2.9681 no . 4_645
H13 H35 2.5051 no . 4_655
H14 Cl1 3.2525 no . 1_455
H14 S1 3.3758 no . 1_455
H14 O1 2.9084 no . 1_455
H14 O2 2.9577 no . 1_455
H14 O3 2.8136 no . 4_655
H14 H3 3.5095 no . 1_455
H14 H35 2.3437 no . 4_655
H15 Cl2 3.3200 no . 4_655
H15 C19 3.4126 no . 4_745
H15 C20 3.5392 no . 4_745
H15 C33 3.4350 no . 4_655
H15 H26 2.8719 no . 4_745
H15 H27 3.1315 no . 4_745
H15 H34 2.8531 no . 4_655
H16 Cl2 3.3363 no . 4_655
H16 Cl3 3.4104 no . 4_655
H16 C18 3.3976 no . 4_645
H16 C33 3.4156 no . 4_655
H16 H25 3.4057 no . 4_645
H16 H34 3.1528 no . 4_655
H17 Cl3 3.4606 no . .
H17 F3 3.2081 no . 3_465
H18 F3 2.8572 no . 3_465
H18 H25 3.3990 no . 1_545
H18 H33 3.4192 no . 1_655
H19 Cl2 3.4377 no . 4_655
H19 C15 2.8433 no . 4_645
H19 C16 2.7315 no . 4_645
H19 C17 3.0225 no . 4_645
H19 C18 3.3485 no . 4_645
H19 C19 3.4461 no . 4_645
H19 C20 3.2123 no . 4_645
H19 H1 3.3344 no . 4_645
H19 H21 3.5410 no . 4_645
H19 H23 3.0773 no . 4_645
H19 H24 3.4937 no . 4_645
H20 Cl1 3.3052 no . 4_745
H20 Cl2 3.5036 no . 4_655
H20 O2 3.1008 no . 4_745
H20 H22 2.7802 no . 4_745
H20 H27 3.1003 no . 4_745
H21 F1 3.4094 no . 1_455
H21 O2 3.3870 no . 1_455
H21 O3 3.3116 no . 4_655
H21 H19 3.5410 no . 4_655
H21 H35 3.4660 no . 4_655
H22 H20 2.7802 no . 4_755
H23 F1 3.3150 no . 1_455
H23 C23 3.3986 no . 3_475
H23 C24 3.2878 no . 3_475
H23 H19 3.0773 no . 4_655
H23 H29 2.8623 no . 3_475
H23 H30 2.6317 no . 3_475
H24 Cl2 3.2543 no . 1_565
H24 F2 3.5230 no . 3_475
H24 F3 2.8695 no . 3_475
H24 C24 3.0738 no . 3_475
H24 C29 3.5036 no . 3_475
H24 C30 3.1893 no . 3_475
H24 H19 3.4937 no . 4_655
H24 H30 2.4816 no . 3_475
H25 Cl3 3.3667 no . 1_565
H25 F3 2.7706 no . 3_475
H25 O3 3.5574 no . 1_565
H25 H13 2.9292 no . 4_655
H25 H16 3.4057 no . 4_655
H25 H18 3.3990 no . 1_565
H25 H33 3.4693 no . 1_665
H25 H34 3.2832 no . 1_665
H25 H35 3.5795 no . 1_565
H26 Cl1 2.8295 no . 4_755
H26 C6 3.5041 no . 4_755
H26 C9 3.2944 no . 4_655
H26 C33 3.5654 no . 1_665
H26 H4 2.6035 no . 4_755
H26 H12 2.7745 no . 4_655
H26 H13 2.9681 no . 4_655
H26 H15 2.8719 no . 4_755
H26 H34 2.7518 no . 1_665
H27 Cl3 3.5082 no . 4_655
H27 H4 3.0221 no . 4_755
H27 H15 3.1315 no . 4_755
H27 H20 3.1003 no . 4_755
H28 Cl2 2.9311 no . 1_665
H28 C24 3.3872 no . 3_575
H28 H30 2.8947 no . 3_575
H29 F1 3.0881 no . 3_475
H29 F2 3.3707 no . 3_475
H29 C23 3.5804 no . 3_575
H29 C24 2.9401 no . 3_575
H29 C25 2.7807 no . 3_575
H29 C26 3.3317 no . 3_575
H29 H23 2.8623 no . 3_575
H29 H30 3.1351 no . 3_575
H29 H31 2.8850 no . 3_575
H30 Cl2 3.0799 no . 3_565
H30 F1 3.5808 no . 3_475
H30 C16 3.1858 no . 3_575
H30 C17 3.1114 no . 3_575
H30 C22 3.5464 no . 3_475
H30 H23 2.6317 no . 3_575
H30 H24 2.4816 no . 3_575
H30 H28 2.8947 no . 3_475
H30 H29 3.1351 no . 3_475
H31 Cl2 3.3277 no . 3_565
H31 F1 3.2501 no . 1_455
H31 F2 2.6470 no . 1_455
H31 H29 2.8850 no . 3_475
H32 F1 2.8875 no . 1_455
H33 F2 2.8548 no . 3_365
H33 F3 3.1770 no . 3_365
H33 C6 3.3555 no . 1_455
H33 H4 3.5910 no . 1_455
H33 H5 2.4307 no . 1_455
H33 H18 3.4192 no . 1_455
H33 H25 3.4693 no . 1_445
H34 Cl1 2.6422 no . 4_645
H34 C10 3.4282 no . 4_645
H34 C18 3.3642 no . 1_445
H34 C19 3.0800 no . 1_445
H34 H2 3.3532 no . 4_645
H34 H15 2.8531 no . 4_645
H34 H16 3.1528 no . 4_645
H34 H25 3.2832 no . 1_445
H34 H26 2.7518 no . 1_445
H35 Cl1 2.66(8) no . 4_745
H35 O2 2.66(8) no . 4_745
H35 N1 3.34(9) no . 4_645
H35 C9 2.84(8) no . 4_645
H35 H1 2.54(11) no . 4_645
H35 H12 3.3963 no . 4_645
H35 H13 2.5051 no . 4_645
H35 H14 2.3437 no . 4_645
H35 H21 3.4660 no . 4_645
H35 H25 3.5795 no . 1_545

loop_
_geom_hbond_atom_site_label_D
_geom_hbond_atom_site_label_H
_geom_hbond_atom_site_label_A
_geom_hbond_site_symmetry_D
_geom_hbond_site_symmetry_H
_geom_hbond_site_symmetry_A
_geom_hbond_distance_DA
_geom_hbond_distance_DH
_geom_hbond_distance_HA
_geom_hbond_angle_DHA
_geom_hbond_publ_flag
N1 H1 O3 . . 4_655 3.001(8) 0.87(8) 2.19(8) 154(6) no

loop_
_geom_torsion_atom_site_label_1
_geom_torsion_atom_site_label_2
_geom_torsion_atom_site_label_3
_geom_torsion_atom_site_label_4
_geom_torsion
_geom_torsion_publ_flag
_geom_torsion_site_symmetry_1
_geom_torsion_site_symmetry_2
_geom_torsion_site_symmetry_3
_geom_torsion_site_symmetry_4
Cl1 Ir1 N1 C13 111.5(3) no . . . .
Cl1 Ir1 N2 S1 59.9(3) no . . . .
Cl1 Ir1 N2 C14 -81.0(3) no . . . .
Cl1 Ir1 C1 C2 -145.39(18) no . . . .
Cl1 Ir1 C1 C5 95.4(2) no . . . .
Cl1 Ir1 C1 C6 -25.7(5) no . . . .
Cl1 Ir1 C2 C1 44.8(3) no . . . .
Cl1 Ir1 C2 C3 164.11(9) no . . . .
Cl1 Ir1 C2 C7 -76.0(5) no . . . .
Cl1 Ir1 C4 C3 -157.28(10) no . . . .
Cl1 Ir1 C4 C5 -37.4(3) no . . . .
Cl1 Ir1 C4 C9 84.5(4) no . . . .
Cl1 Ir1 C5 C1 -90.3(2) no . . . .
Cl1 Ir1 C5 C4 152.87(19) no . . . .
Cl1 Ir1 C5 C10 31.0(5) no . . . .
N1 Ir1 N2 S1 142.3(3) no . . . .
N1 Ir1 N2 C14 1.5(3) no . . . .
N2 Ir1 N1 C13 23.1(3) no . . . .
N1 Ir1 C1 C2 128.6(5) no . . . .
N1 Ir1 C1 C5 9.3(7) no . . . .
N1 Ir1 C1 C6 -111.8(6) no . . . .
C1 Ir1 N1 C13 -159.0(4) no . . . .
N1 Ir1 C2 C1 -134.9(4) no . . . .
N1 Ir1 C2 C3 -15.6(6) no . . . .
N1 Ir1 C2 C7 104.3(7) no . . . .
C2 Ir1 N1 C13 -68.8(6) no . . . .
N1 Ir1 C3 C2 171.9(2) no . . . .
N1 Ir1 C3 C4 -72.0(3) no . . . .
N1 Ir1 C3 C8 50.2(5) no . . . .
C3 Ir1 N1 C13 -79.4(4) no . . . .
N1 Ir1 C4 C3 117.7(2) no . . . .
N1 Ir1 C4 C5 -122.4(2) no . . . .
N1 Ir1 C4 C9 -0.5(4) no . . . .
C4 Ir1 N1 C13 -116.8(4) no . . . .
N1 Ir1 C5 C1 -175.5(2) no . . . .
N1 Ir1 C5 C4 67.7(3) no . . . .
N1 Ir1 C5 C10 -54.1(6) no . . . .
C5 Ir1 N1 C13 -152.5(3) no . . . .
N2 Ir1 C1 C2 -54.0(3) no . . . .
N2 Ir1 C1 C5 -173.25(18) no . . . .
N2 Ir1 C1 C6 65.6(6) no . . . .
C1 Ir1 N2 S1 -36.5(4) no . . . .
C1 Ir1 N2 C14 -177.4(3) no . . . .
N2 Ir1 C2 C1 139.6(2) no . . . .
N2 Ir1 C2 C3 -101.1(2) no . . . .
N2 Ir1 C2 C7 18.8(6) no . . . .
C2 Ir1 N2 S1 -67.2(3) no . . . .
C2 Ir1 N2 C14 152.0(3) no . . . .
N2 Ir1 C3 C2 89.2(2) no . . . .
N2 Ir1 C3 C4 -154.7(2) no . . . .
N2 Ir1 C3 C8 -32.6(5) no . . . .
C3 Ir1 N2 S1 -107.7(3) no . . . .
C3 Ir1 N2 C14 111.4(3) no . . . .
N2 Ir1 C4 C3 39.6(4) no . . . .
N2 Ir1 C4 C5 159.4(2) no . . . .
N2 Ir1 C4 C9 -78.7(5) no . . . .
C4 Ir1 N2 S1 -132.6(3) no . . . .
C4 Ir1 N2 C14 86.5(4) no . . . .
C1 Ir1 C2 C1 0.0(2) no . . . .
C1 Ir1 C2 C3 119.3(4) no . . . .
C1 Ir1 C2 C7 -120.8(7) no . . . .
C2 Ir1 C1 C2 0.0(3) no . . . .
C2 Ir1 C1 C5 -119.2(4) no . . . .
C2 Ir1 C1 C6 119.7(7) no . . . .
C1 Ir1 C3 C2 -36.2(2) no . . . .
C1 Ir1 C3 C4 79.9(3) no . . . .
C1 Ir1 C3 C8 -158.0(5) no . . . .
C3 Ir1 C1 C2 37.6(2) no . . . .
C3 Ir1 C1 C5 -81.6(3) no . . . .
C3 Ir1 C1 C6 157.3(6) no . . . .
C1 Ir1 C4 C3 -81.1(3) no . . . .
C1 Ir1 C4 C5 38.7(3) no . . . .
C1 Ir1 C4 C9 160.6(5) no . . . .
C4 Ir1 C1 C2 81.1(3) no . . . .
C4 Ir1 C1 C5 -38.1(2) no . . . .
C4 Ir1 C1 C6 -159.2(6) no . . . .
C1 Ir1 C5 C1 0.0(3) no . . . .
C1 Ir1 C5 C4 -116.8(4) no . . . .
C1 Ir1 C5 C10 121.4(7) no . . . .
C5 Ir1 C1 C2 119.2(4) no . . . .
C5 Ir1 C1 C5 -0.0(3) no . . . .
C5 Ir1 C1 C6 -121.1(7) no . . . .
C2 Ir1 C3 C2 0.0(2) no . . . .
C2 Ir1 C3 C4 116.1(4) no . . . .
C2 Ir1 C3 C8 -121.8(6) no . . . .
C3 Ir1 C2 C1 -119.3(4) no . . . .
C3 Ir1 C2 C3 0.0(2) no . . . .
C3 Ir1 C2 C7 119.9(7) no . . . .
C2 Ir1 C4 C3 -39.0(2) no . . . .
C2 Ir1 C4 C5 80.8(3) no . . . .
C2 Ir1 C4 C9 -157.3(5) no . . . .
C4 Ir1 C2 C1 -80.5(3) no . . . .
C4 Ir1 C2 C3 38.8(2) no . . . .
C4 Ir1 C2 C7 158.7(6) no . . . .
C2 Ir1 C5 C1 36.3(3) no . . . .
C2 Ir1 C5 C4 -80.5(3) no . . . .
C2 Ir1 C5 C10 157.7(6) no . . . .
C5 Ir1 C2 C1 -37.6(3) no . . . .
C5 Ir1 C2 C3 81.7(3) no . . . .
C5 Ir1 C2 C7 -158.4(6) no . . . .
C3 Ir1 C4 C3 -0.0(3) no . . . .
C3 Ir1 C4 C5 119.8(4) no . . . .
C3 Ir1 C4 C9 -118.3(6) no . . . .
C4 Ir1 C3 C2 -116.1(4) no . . . .
C4 Ir1 C3 C4 -0.0(3) no . . . .
C4 Ir1 C3 C8 122.2(6) no . . . .
C3 Ir1 C5 C1 79.8(3) no . . . .
C3 Ir1 C5 C4 -37.0(2) no . . . .
C3 Ir1 C5 C10 -158.8(6) no . . . .
C5 Ir1 C3 C2 -79.6(3) no . . . .
C5 Ir1 C3 C4 36.5(2) no . . . .
C5 Ir1 C3 C8 158.6(5) no . . . .
C4 Ir1 C5 C1 116.8(4) no . . . .
C4 Ir1 C5 C4 -0.0(3) no . . . .
C4 Ir1 C5 C10 -121.8(7) no . . . .
C5 Ir1 C4 C3 -119.8(4) no . . . .
C5 Ir1 C4 C5 0.0(3) no . . . .
C5 Ir1 C4 C9 121.9(6) no . . . .
O1 S1 N2 Ir1 29.3(4) no . . . .
O1 S1 N2 C14 171.0(3) no . . . .
O1 S1 C27 C28 -111.2(5) no . . . .
O1 S1 C27 C32 64.3(5) no . . . .
O2 S1 N2 Ir1 -104.6(3) no . . . .
O2 S1 N2 C14 37.1(4) no . . . .
O2 S1 C27 C28 12.4(5) no . . . .
O2 S1 C27 C32 -172.1(4) no . . . .
N2 S1 C27 C28 132.6(4) no . . . .
N2 S1 C27 C32 -51.9(5) no . . . .
C27 S1 N2 Ir1 140.9(3) no . . . .
C27 S1 N2 C14 -77.3(4) no . . . .
Ir1 N1 C13 C14 -43.0(5) no . . . .
Ir1 N1 C13 C15 -164.8(3) no . . . .
Ir1 N2 C14 C13 -24.1(5) no . . . .
Ir1 N2 C14 C21 -145.0(3) no . . . .
S1 N2 C14 C13 -167.0(3) no . . . .
S1 N2 C14 C21 72.1(5) no . . . .
Ir1 C1 C2 Ir1 0.0 no . . . .
Ir1 C1 C2 C3 -58.1(3) no . . . .
Ir1 C1 C2 C7 129.5(6) no . . . .
Ir1 C1 C5 Ir1 0.0 no . . . .
Ir1 C1 C5 C4 61.6(3) no . . . .
Ir1 C1 C5 C10 -126.0(5) no . . . .
C2 C1 C5 Ir1 -61.5(4) no . . . .
C2 C1 C5 C4 0.1(6) no . . . .
C2 C1 C5 C10 172.5(5) no . . . .
C5 C1 C2 Ir1 59.7(4) no . . . .
C5 C1 C2 C3 1.6(6) no . . . .
C5 C1 C2 C7 -170.8(5) no . . . .
C6 C1 C2 Ir1 -122.4(6) no . . . .
C6 C1 C2 C3 179.6(5) no . . . .
C6 C1 C2 C7 7.1(9) no . . . .
C6 C1 C5 Ir1 120.6(6) no . . . .
C6 C1 C5 C4 -177.8(5) no . . . .
C6 C1 C5 C10 -5.4(9) no . . . .
Ir1 C2 C3 Ir1 0.0 no . . . .
Ir1 C2 C3 C4 -61.7(3) no . . . .
Ir1 C2 C3 C8 121.9(5) no . . . .
C1 C2 C3 Ir1 59.0(4) no . . . .
C1 C2 C3 C4 -2.7(6) no . . . .
C1 C2 C3 C8 -179.1(5) no . . . .
C7 C2 C3 Ir1 -128.6(6) no . . . .
C7 C2 C3 C4 169.7(5) no . . . .
C7 C2 C3 C8 -6.7(9) no . . . .
Ir1 C3 C4 Ir1 -0.0 no . . . .
Ir1 C3 C4 C5 -60.4(3) no . . . .
Ir1 C3 C4 C9 121.2(5) no . . . .
C2 C3 C4 Ir1 63.3(4) no . . . .
C2 C3 C4 C5 2.8(6) no . . . .
C2 C3 C4 C9 -175.5(5) no . . . .
C8 C3 C4 Ir1 -120.4(6) no . . . .
C8 C3 C4 C5 179.1(5) no . . . .
C8 C3 C4 C9 0.8(9) no . . . .
Ir1 C4 C5 Ir1 -0.0 no . . . .
Ir1 C4 C5 C1 -62.3(3) no . . . .
Ir1 C4 C5 C10 125.4(5) no . . . .
C3 C4 C5 Ir1 60.4(4) no . . . .
C3 C4 C5 C1 -1.9(6) no . . . .
C3 C4 C5 C10 -174.2(5) no . . . .
C9 C4 C5 Ir1 -121.3(6) no . . . .
C9 C4 C5 C1 176.5(5) no . . . .
C9 C4 C5 C10 4.1(10) no . . . .
Ir1 C5 C10 C11 -176.3(4) no . . . .
C1 C5 C10 C11 -81.4(7) no . . . .
C4 C5 C10 C11 89.5(7) no . . . .
C5 C10 C11 C12 -178.7(5) no . . . .
C10 C11 C12 O3 175.1(6) no . . . .
N1 C13 C14 N2 42.2(6) no . . . .
N1 C13 C14 C21 164.5(4) no . . . .
N1 C13 C15 C16 -144.3(5) no . . . .
N1 C13 C15 C20 37.5(7) no . . . .
C14 C13 C15 C16 94.3(6) no . . . .
C14 C13 C15 C20 -83.8(6) no . . . .
C15 C13 C14 N2 165.6(4) no . . . .
C15 C13 C14 C21 -72.1(5) no . . . .
N2 C14 C21 C22 -120.1(5) no . . . .
N2 C14 C21 C26 56.5(7) no . . . .
C13 C14 C21 C22 119.9(5) no . . . .
C13 C14 C21 C26 -63.5(6) no . . . .
C13 C15 C16 C17 -178.4(5) no . . . .
C13 C15 C20 C19 179.3(5) no . . . .
C16 C15 C20 C19 1.1(9) no . . . .
C20 C15 C16 C17 -0.3(9) no . . . .
C15 C16 C17 C18 -1.3(10) no . . . .
C16 C17 C18 C19 2.0(11) no . . . .
C17 C18 C19 C20 -1.2(11) no . . . .
C18 C19 C20 C15 -0.4(10) no . . . .
C14 C21 C22 C23 177.9(5) no . . . .
C14 C21 C26 C25 -177.0(5) no . . . .
C22 C21 C26 C25 -0.4(9) no . . . .
C26 C21 C22 C23 1.3(9) no . . . .
C21 C22 C23 C24 -1.2(10) no . . . .
C22 C23 C24 C25 0.2(11) no . . . .
C23 C24 C25 C26 0.7(10) no . . . .
C24 C25 C26 C21 -0.6(10) no . . . .
S1 C27 C28 F1 -4.6(9) no . . . .
S1 C27 C28 C29 173.5(4) no . . . .
S1 C27 C32 F5 7.0(8) no . . . .
S1 C27 C32 C31 -172.0(4) no . . . .
C28 C27 C32 F5 -177.2(5) no . . . .
C28 C27 C32 C31 3.7(9) no . . . .
C32 C27 C28 F1 179.8(5) no . . . .
C32 C27 C28 C29 -2.1(9) no . . . .
F1 C28 C29 F2 1.5(10) no . . . .
F1 C28 C29 C30 177.2(5) no . . . .
C27 C28 C29 F2 -176.8(6) no . . . .
C27 C28 C29 C30 -1.1(10) no . . . .
F2 C29 C30 F3 -1.3(11) no . . . .
F2 C29 C30 C31 178.5(6) no . . . .
C28 C29 C30 F3 -177.0(6) no . . . .
C28 C29 C30 C31 2.8(11) no . . . .
F3 C30 C31 F4 -3.9(10) no . . . .
F3 C30 C31 C32 178.6(5) no . . . .
C29 C30 C31 F4 176.3(6) no . . . .
C29 C30 C31 C32 -1.2(10) no . . . .
F4 C31 C32 F5 1.3(9) no . . . .
F4 C31 C32 C27 -179.6(5) no . . . .
C30 C31 C32 F5 178.7(6) no . . . .
C30 C31 C32 C27 -2.2(10) no . . . .
